data_7240547
loop_
_publ_author_name
'Bombicz, Petra Alexandra'
'May, N\'ora Veronika'
'Fegyverneki, Daniel'
'Saranchimeg, Avirmed'
'Bereczki, Laura'

_publ_section_title
;
 Methods for easy recognition of isostructurality - Lab Jack-like crystal
 structures of halogenated 2-phenylbenzimidazoles
;
_journal_name_full CrystEngComm
_journal_paper_doi 10.1039/D0CE00410C
_journal_year 2020
_chemical_formula_moiety 'C13 H9 Br N2'
_chemical_formula_sum 'C13 H9 Br N2'
_chemical_formula_weight 273.13
_chemical_name_common 2-(2-Bromophenyl)-1H-benzimidazole
_chemical_name_systematic 2-(2-Bromophenyl)-1H-benzimidazole
_space_group_crystal_system orthorhombic
_space_group_IT_number 61
_space_group_name_Hall '-P 2ac 2ab'
_space_group_name_H-M_alt 'P b c a'
_atom_sites_solution_hydrogens mixed
_atom_sites_solution_primary direct
_atom_sites_solution_secondary difmap
_audit_creation_method SHELXL-2014/7
_audit_update_record
;
2020-03-13 deposited with the CCDC.	2020-05-18 downloaded from the CCDC.
;
_cell_angle_alpha 90
_cell_angle_beta 90
_cell_angle_gamma 90
_cell_formula_units_Z 8
_cell_length_a 7.007(3)
_cell_length_b 9.936(3)
_cell_length_c 32.745(3)
_cell_measurement_reflns_used 20157
_cell_measurement_temperature 293(2)
_cell_measurement_theta_max 68.355
_cell_measurement_theta_min 4.050
_cell_volume 2279.8(12)
_computing_cell_refinement
;
RAPID-AUTO (Rigaku Corp., Tokyo, Japan, 2015)
;
_computing_data_collection
;
RAPID-AUTO (Rigaku Corp., Tokyo, Japan, 2015)
;
_computing_data_reduction
;
RAPID-AUTO (Rigaku Corp., Tokyo, Japan, 2015)'
;
_computing_molecular_graphics 'Spek, A.L. (2003). J.Appl.Cryst. 36,7-13.'
_computing_publication_material 'WinGX publication routines (Farrugia, 2012)'
_computing_structure_refinement 'SHELXL-2014/7 (Sheldrick, 2014)'
_computing_structure_solution 'SHELXL-2014/7 (Sheldrick, 2014)'
_diffrn_ambient_temperature 293(2)
_diffrn_detector_area_resol_mean 10.0000
_diffrn_measured_fraction_theta_full 0.999
_diffrn_measured_fraction_theta_max 0.999
_diffrn_measurement_device_type Raxis-Rapid
_diffrn_measurement_method dtprofit.ref
_diffrn_radiation_type CuK\a
_diffrn_radiation_wavelength 1.54178
_diffrn_reflns_av_R_equivalents 0.0779
_diffrn_reflns_av_unetI/netI 0.0664
_diffrn_reflns_Laue_measured_fraction_full 0.999
_diffrn_reflns_Laue_measured_fraction_max 0.999
_diffrn_reflns_limit_h_max 8
_diffrn_reflns_limit_h_min -8
_diffrn_reflns_limit_k_max 11
_diffrn_reflns_limit_k_min -11
_diffrn_reflns_limit_l_max 39
_diffrn_reflns_limit_l_min -39
_diffrn_reflns_number 23169
_diffrn_reflns_point_group_measured_fraction_full 0.999
_diffrn_reflns_point_group_measured_fraction_max 0.999
_diffrn_reflns_theta_full 67.679
_diffrn_reflns_theta_max 68.165
_diffrn_reflns_theta_min 5.403
_diffrn_source 'Sealed Tube'
_exptl_absorpt_coefficient_mu 4.675
_exptl_absorpt_correction_T_max 0.916
_exptl_absorpt_correction_T_min 0.839
_exptl_absorpt_correction_type numerical
_exptl_absorpt_process_details
;
  NUMABS, Numerical Absorption correction Program (T.Higashi, 2011)
;
_exptl_crystal_colour colorless
_exptl_crystal_density_diffrn 1.592
_exptl_crystal_description block
_exptl_crystal_F_000 1088
_exptl_crystal_size_max 0.411
_exptl_crystal_size_mid 0.346
_exptl_crystal_size_min 0.255
_exptl_transmission_factor_max 0.9158
_exptl_transmission_factor_min 0.839
_refine_diff_density_max 0.589
_refine_diff_density_min -0.602
_refine_diff_density_rms 0.089
_refine_ls_extinction_method none
_refine_ls_goodness_of_fit_ref 1.169
_refine_ls_hydrogen_treatment mixed
_refine_ls_matrix_type full
_refine_ls_number_parameters 149
_refine_ls_number_reflns 2078
_refine_ls_number_restraints 0
_refine_ls_restrained_S_all 1.169
_refine_ls_R_factor_all 0.0692
_refine_ls_R_factor_gt 0.0629
_refine_ls_shift/su_max 0.000
_refine_ls_shift/su_mean 0.000
_refine_ls_structure_factor_coef Fsqd
_refine_ls_weighting_details 'w=1/[\s^2^(Fo^2^)+(0.0369P)^2^+7.5576P] where P=(Fo^2^+2Fc^2^)/3'
_refine_ls_weighting_scheme calc
_refine_ls_wR_factor_gt 0.1377
_refine_ls_wR_factor_ref 0.1418
_reflns_Friedel_coverage 0.000
_reflns_number_gt 1916
_reflns_number_total 2078
_reflns_threshold_expression 'I > 2\s(I)'
_cod_data_source_file d0ce00410c2.cif
_cod_data_source_block shelx_CCDC1
_cod_original_cell_volume 2279.76(16)
_cod_database_code 7240547
_shelx_space_group_comment
;
The symmetry employed for this shelxl refinement is uniquely defined
by the following loop, which should always be used as a source of
symmetry information in preference to the above space-group names.
They are only intended as comments.
;

loop_
_space_group_symop_operation_xyz
'x, y, z'
'-x+1/2, -y, z+1/2'
'x+1/2, -y+1/2, -z'
'-x, y+1/2, -z+1/2'
'-x, -y, -z'
'x-1/2, y, -z-1/2'
'-x-1/2, y-1/2, z'
'x, -y-1/2, z-1/2'

loop_
_atom_site_label
_atom_site_type_symbol
_atom_site_fract_x
_atom_site_fract_y
_atom_site_fract_z
_atom_site_U_iso_or_equiv
_atom_site_adp_type
_atom_site_occupancy
_atom_site_site_symmetry_order
_atom_site_calc_flag
_atom_site_refinement_flags_posn
_atom_site_refinement_flags_adp
_atom_site_refinement_flags_occupancy
_atom_site_disorder_assembly
_atom_site_disorder_group
Br1 Br 0.24081(10) 0.68588(6) 0.05134(2) 0.0579(3) Uani 1 1 d . . . . .
N1 N 0.2556(5) 0.3711(4) 0.14657(10) 0.0298(8) Uani 1 1 d . . . . .
N2 N 0.3031(5) 0.5924(4) 0.14425(11) 0.0283(8) Uani 1 1 d . . . . .
C12 C -0.2815(7) 0.4196(6) 0.08616(18) 0.0564(15) Uani 1 1 d . . . . .
H12 H -0.3869 0.3671 0.0927 0.068 Uiso 1 1 calc R U . . .
C8 C 0.0378(6) 0.4965(5) 0.10196(13) 0.0337(10) Uani 1 1 d . . . . .
C7 C 0.2022(6) 0.4862(4) 0.13013(12) 0.0268(9) Uani 1 1 d . . . . .
C6 C 0.4302(6) 0.5427(4) 0.17272(13) 0.0281(9) Uani 1 1 d . . . . .
C2 C 0.5063(6) 0.3236(5) 0.19990(13) 0.0338(10) Uani 1 1 d . . . . .
H2 H 0.4894 0.2308 0.2005 0.041 Uiso 1 1 calc R U . . .
C3 C 0.6363(6) 0.3855(5) 0.22484(13) 0.0356(10) Uani 1 1 d . . . . .
H3 H 0.7066 0.3338 0.2431 0.043 Uiso 1 1 calc R U . . .
C1 C 0.4001(6) 0.4042(4) 0.17351(12) 0.0286(9) Uani 1 1 d . . . . .
C9 C 0.0318(7) 0.5763(5) 0.06685(14) 0.0412(11) Uani 1 1 d . . . . .
C4 C 0.6658(6) 0.5238(5) 0.22351(14) 0.0394(11) Uani 1 1 d . . . . .
H4 H 0.7568 0.5618 0.2407 0.047 Uiso 1 1 calc R U . . .
C5 C 0.5643(6) 0.6066(5) 0.19750(13) 0.0360(10) Uani 1 1 d . . . . .
H5 H 0.5841 0.6991 0.1966 0.043 Uiso 1 1 calc R U . . .
C13 C -0.1228(7) 0.4182(5) 0.11068(16) 0.0460(12) Uani 1 1 d . . . . .
H13 H -0.1221 0.3637 0.1338 0.055 Uiso 1 1 calc R U . . .
C11 C -0.2836(8) 0.4992(8) 0.05170(18) 0.0670(19) Uani 1 1 d . . . . .
H11 H -0.3907 0.4998 0.0349 0.080 Uiso 1 1 calc R U . . .
C10 C -0.1283(9) 0.5777(6) 0.04191(16) 0.0575(16) Uani 1 1 d . . . . .
H10 H -0.1308 0.6315 0.0187 0.069 Uiso 1 1 calc R U . . .
H2N H 0.284(5) 0.669(4) 0.1395(11) 0.007(10) Uiso 1 1 d . . . . .

loop_
_atom_site_aniso_label
_atom_site_aniso_U_11
_atom_site_aniso_U_22
_atom_site_aniso_U_33
_atom_site_aniso_U_23
_atom_site_aniso_U_13
_atom_site_aniso_U_12
Br1 0.0843(5) 0.0525(4) 0.0369(3) 0.0109(2) 0.0050(3) -0.0060(3)
N1 0.0325(17) 0.0236(19) 0.0332(18) 0.0007(15) -0.0036(15) 0.0009(15)
N2 0.0373(19) 0.014(2) 0.0342(19) 0.0026(15) -0.0023(15) 0.0004(15)
C12 0.041(3) 0.072(4) 0.056(3) -0.019(3) -0.010(2) 0.001(3)
C8 0.041(2) 0.026(2) 0.034(2) -0.0070(19) -0.0026(19) 0.0064(19)
C7 0.030(2) 0.021(2) 0.029(2) -0.0030(17) -0.0015(16) 0.0032(17)
C6 0.030(2) 0.021(2) 0.033(2) -0.0010(17) 0.0029(17) -0.0011(17)
C2 0.037(2) 0.032(3) 0.033(2) 0.0028(19) 0.0013(19) 0.007(2)
C3 0.032(2) 0.041(3) 0.033(2) 0.005(2) -0.0026(18) 0.012(2)
C1 0.031(2) 0.026(2) 0.029(2) 0.0008(17) 0.0025(17) 0.0014(18)
C9 0.052(3) 0.040(3) 0.031(2) -0.002(2) -0.003(2) 0.010(2)
C4 0.031(2) 0.050(3) 0.037(2) -0.008(2) -0.0051(19) -0.003(2)
C5 0.033(2) 0.035(3) 0.040(2) -0.005(2) -0.0004(19) -0.007(2)
C13 0.041(3) 0.049(3) 0.048(3) -0.007(2) -0.006(2) 0.000(2)
C11 0.050(3) 0.095(5) 0.056(4) -0.029(3) -0.023(3) 0.024(3)
C10 0.070(4) 0.065(4) 0.037(3) 0.001(3) -0.016(3) 0.023(3)

loop_
_atom_type_symbol
_atom_type_description
_atom_type_scat_dispersion_real
_atom_type_scat_dispersion_imag
_atom_type_scat_source
C C 0.0181 0.0091 'International Tables Vol C Tables 4.2.6.8 and 6.1.1.4'
H H 0.0000 0.0000 'International Tables Vol C Tables 4.2.6.8 and 6.1.1.4'
Br Br -0.6763 1.2805 'International Tables Vol C Tables 4.2.6.8 and 6.1.1.4'
N N 0.0311 0.0180 'International Tables Vol C Tables 4.2.6.8 and 6.1.1.4'

loop_
_geom_angle_atom_site_label_1
_geom_angle_atom_site_label_2
_geom_angle_atom_site_label_3
_geom_angle
_geom_angle_site_symmetry_1
_geom_angle_site_symmetry_3
_geom_angle_publ_flag
C7 N1 C1 105.2(3) . . ?
C7 N2 C6 106.8(4) . . ?
C7 N2 H2N 127(3) . . ?
C6 N2 H2N 126(3) . . ?
C13 C12 C11 119.6(6) . . ?
C13 C12 H12 120.2 . . ?
C11 C12 H12 120.2 . . ?
C13 C8 C9 117.4(4) . . ?
C13 C8 C7 117.5(4) . . ?
C9 C8 C7 125.1(4) . . ?
N1 C7 N2 112.9(4) . . ?
N1 C7 C8 122.4(4) . . ?
N2 C7 C8 124.5(4) . . ?
N2 C6 C1 105.6(4) . . ?
N2 C6 C5 131.7(4) . . ?
C1 C6 C5 122.8(4) . . ?
C3 C2 C1 117.9(4) . . ?
C3 C2 H2 121.1 . . ?
C1 C2 H2 121.1 . . ?
C2 C3 C4 121.6(4) . . ?
C2 C3 H3 119.2 . . ?
C4 C3 H3 119.2 . . ?
N1 C1 C6 109.5(4) . . ?
N1 C1 C2 130.5(4) . . ?
C6 C1 C2 119.9(4) . . ?
C10 C9 C8 120.9(5) . . ?
C10 C9 Br1 117.5(4) . . ?
C8 C9 Br1 121.6(4) . . ?
C5 C4 C3 122.1(4) . . ?
C5 C4 H4 119.0 . . ?
C3 C4 H4 119.0 . . ?
C4 C5 C6 115.8(4) . . ?
C4 C5 H5 122.1 . . ?
C6 C5 H5 122.1 . . ?
C12 C13 C8 121.8(5) . . ?
C12 C13 H13 119.1 . . ?
C8 C13 H13 119.1 . . ?
C10 C11 C12 120.5(5) . . ?
C10 C11 H11 119.8 . . ?
C12 C11 H11 119.8 . . ?
C11 C10 C9 119.7(5) . . ?
C11 C10 H10 120.1 . . ?
C9 C10 H10 120.1 . . ?

loop_
_geom_bond_atom_site_label_1
_geom_bond_atom_site_label_2
_geom_bond_distance
_geom_bond_site_symmetry_2
_geom_bond_publ_flag
Br1 C9 1.894(5) . ?
N1 C7 1.318(6) . ?
N1 C1 1.382(5) . ?
N2 C7 1.352(6) . ?
N2 C6 1.381(5) . ?
N2 H2N 0.79(4) . ?
C12 C13 1.371(7) . ?
C12 C11 1.378(9) . ?
C12 H12 0.9300 . ?
C8 C13 1.397(7) . ?
C8 C9 1.397(6) . ?
C8 C7 1.480(6) . ?
C6 C1 1.392(6) . ?
C6 C5 1.395(6) . ?
C2 C3 1.370(6) . ?
C2 C1 1.393(6) . ?
C2 H2 0.9300 . ?
C3 C4 1.390(7) . ?
C3 H3 0.9300 . ?
C9 C10 1.388(7) . ?
C4 C5 1.381(7) . ?
C4 H4 0.9300 . ?
C5 H5 0.9300 . ?
C13 H13 0.9300 . ?
C11 C10 1.377(10) . ?
C11 H11 0.9300 . ?
C10 H10 0.9300 . ?

loop_
_geom_torsion_atom_site_label_1
_geom_torsion_atom_site_label_2
_geom_torsion_atom_site_label_3
_geom_torsion_atom_site_label_4
_geom_torsion
_geom_torsion_site_symmetry_1
_geom_torsion_site_symmetry_2
_geom_torsion_site_symmetry_3
_geom_torsion_site_symmetry_4
_geom_torsion_publ_flag
C1 N1 C7 N2 0.5(5) . . . . ?
C1 N1 C7 C8 -174.6(4) . . . . ?
C6 N2 C7 N1 -1.2(5) . . . . ?
C6 N2 C7 C8 173.9(4) . . . . ?
C13 C8 C7 N1 38.7(6) . . . . ?
C9 C8 C7 N1 -139.9(5) . . . . ?
C13 C8 C7 N2 -135.8(5) . . . . ?
C9 C8 C7 N2 45.5(6) . . . . ?
C7 N2 C6 C1 1.2(4) . . . . ?
C7 N2 C6 C5 -178.0(4) . . . . ?
C1 C2 C3 C4 -1.4(6) . . . . ?
C7 N1 C1 C6 0.3(5) . . . . ?
C7 N1 C1 C2 178.4(4) . . . . ?
N2 C6 C1 N1 -1.0(5) . . . . ?
C5 C6 C1 N1 178.4(4) . . . . ?
N2 C6 C1 C2 -179.3(4) . . . . ?
C5 C6 C1 C2 0.1(6) . . . . ?
C3 C2 C1 N1 -177.0(4) . . . . ?
C3 C2 C1 C6 0.9(6) . . . . ?
C13 C8 C9 C10 0.3(7) . . . . ?
C7 C8 C9 C10 179.0(5) . . . . ?
C13 C8 C9 Br1 -179.5(4) . . . . ?
C7 C8 C9 Br1 -0.8(6) . . . . ?
C2 C3 C4 C5 0.9(7) . . . . ?
C3 C4 C5 C6 0.1(7) . . . . ?
N2 C6 C5 C4 178.6(4) . . . . ?
C1 C6 C5 C4 -0.6(6) . . . . ?
C11 C12 C13 C8 0.5(8) . . . . ?
C9 C8 C13 C12 -0.4(7) . . . . ?
C7 C8 C13 C12 -179.2(4) . . . . ?
C13 C12 C11 C10 -0.4(9) . . . . ?
C12 C11 C10 C9 0.3(9) . . . . ?
C8 C9 C10 C11 -0.2(8) . . . . ?
Br1 C9 C10 C11 179.6(4) . . . . ?
